data_7205589
loop_
_publ_author_name
'Kole, Goutam Kumar'
'Tan, Geok Kheng'
'Vittal, Jagadese J.'

_publ_section_title
;
 Crystal engineering studies on the salts of
 trans-4,4&#x2032;-stilbenedicarboxylic acid in the context of solid
 state [2 + 2] cycloaddition reaction
;
_journal_issue 9
_journal_name_full CrystEngComm
_journal_page_first 3138
_journal_paper_doi 10.1039/c0ce00224k
_journal_volume 13
_journal_year 2011
_chemical_formula_sum 'C20 H22 N2 O4'
_chemical_formula_weight 354.40
_chemical_name_systematic
;
?
;
_space_group_IT_number 14
_symmetry_cell_setting monoclinic
_symmetry_space_group_name_Hall '-P 2ybc'
_symmetry_space_group_name_H-M 'P 1 21/c 1'
_atom_sites_solution_hydrogens geom
_atom_sites_solution_primary direct
_atom_sites_solution_secondary difmap
_audit_creation_method SHELXL-97
_cell_angle_alpha 90.00
_cell_angle_beta 94.708(3)
_cell_angle_gamma 90.00
_cell_formula_units_Z 2
_cell_length_a 12.5672(16)
_cell_length_b 8.3029(10)
_cell_length_c 8.2837(11)
_cell_measurement_reflns_used 2543
_cell_measurement_temperature 100(2)
_cell_measurement_theta_max 27.33
_cell_measurement_theta_min 2.94
_cell_volume 861.44(19)
_computing_cell_refinement 'Bruker SMART'
_computing_data_collection 'Bruker SMART'
_computing_data_reduction 'Bruker SAINT'
_computing_molecular_graphics 'Bruker SHELXTL'
_computing_publication_material 'Bruker SHELXTL'
_computing_structure_refinement 'SHELXL-97 (Sheldrick, 1997)'
_computing_structure_solution 'SHELXS-97 (Sheldrick, 1990)'
_diffrn_ambient_temperature 100(2)
_diffrn_measured_fraction_theta_full 0.994
_diffrn_measured_fraction_theta_max 0.994
_diffrn_measurement_device_type 'CCD area detector'
_diffrn_measurement_method 'phi and omega scans'
_diffrn_radiation_monochromator graphite
_diffrn_radiation_source 'fine-focus sealed tube'
_diffrn_radiation_type MoK\a
_diffrn_radiation_wavelength 0.71073
_diffrn_reflns_av_R_equivalents 0.0286
_diffrn_reflns_av_sigmaI/netI 0.0297
_diffrn_reflns_limit_h_max 12
_diffrn_reflns_limit_h_min -16
_diffrn_reflns_limit_k_max 9
_diffrn_reflns_limit_k_min -10
_diffrn_reflns_limit_l_max 9
_diffrn_reflns_limit_l_min -10
_diffrn_reflns_number 5803
_diffrn_reflns_theta_full 27.45
_diffrn_reflns_theta_max 27.45
_diffrn_reflns_theta_min 1.63
_exptl_absorpt_coefficient_mu 0.096
_exptl_absorpt_correction_T_max 0.9943
_exptl_absorpt_correction_T_min 0.9465
_exptl_absorpt_correction_type multi-scan
_exptl_absorpt_process_details 'Sadabs, (Sheldrick 2001)'
_exptl_crystal_colour Colourless
_exptl_crystal_density_diffrn 1.366
_exptl_crystal_density_meas ?
_exptl_crystal_density_method 'not measured'
_exptl_crystal_description Plate
_exptl_crystal_F_000 376
_exptl_crystal_size_max 0.58
_exptl_crystal_size_mid 0.36
_exptl_crystal_size_min 0.06
_refine_diff_density_max 0.290
_refine_diff_density_min -0.304
_refine_diff_density_rms 0.059
_refine_ls_extinction_method none
_refine_ls_goodness_of_fit_ref 1.130
_refine_ls_hydrogen_treatment constr
_refine_ls_matrix_type full
_refine_ls_number_parameters 118
_refine_ls_number_reflns 1956
_refine_ls_number_restraints 0
_refine_ls_restrained_S_all 1.130
_refine_ls_R_factor_all 0.0529
_refine_ls_R_factor_gt 0.0491
_refine_ls_shift/su_max 0.000
_refine_ls_shift/su_mean 0.000
_refine_ls_structure_factor_coef Fsqd
_refine_ls_weighting_details 'calc w=1/[\s^2^(Fo^2^)+(0.0574P)^2^+0.3526P] where P=(Fo^2^+2Fc^2^)/3'
_refine_ls_weighting_scheme calc
_refine_ls_wR_factor_gt 0.1222
_refine_ls_wR_factor_ref 0.1244
_reflns_number_gt 1802
_reflns_number_total 1956
_reflns_threshold_expression >2sigma(I)
_cod_data_source_file c0ce00224k.txt
_cod_data_source_block compound_8
_cod_depositor_comments
;
The following automatic conversions were performed:
'_symmetry_cell_setting' value 'Monoclinic' changed to 'monoclinic'
according to '/home/saulius/struct/CIF-dictionaries/cif_core.dic'
dictionary named 'cif_core.dic' version 2.4.1 from
2010-06-29.

'_exptl_absorpt_correction_type' value 'Multi-scan' changed
to 'multi-scan' according to
'/home/saulius/struct/CIF-dictionaries/cif_core.dic' dictionary named
'cif_core.dic' version 2.4.1 from 2010-06-29.

Automatic conversion script
Id: cif_fix_enum 1555 2011-01-17 13:19:09Z saulius 

The following automatic conversions were performed:

'_exptl_crystal_density_meas' value 'Not Measured' was changed to '?'
- the value is perceived as not measured.

Automatic conversion script
Id: cif_fix_values 3008 2015-01-20 13:52:24Z robertas 
;
_cod_original_sg_symbol_H-M P2(1)/c
_cod_database_code 7205589

loop_
_symmetry_equiv_pos_as_xyz
'x, y, z'
'-x, y+1/2, -z+1/2'
'-x, -y, -z'
'x, -y-1/2, z-1/2'

loop_
_atom_site_label
_atom_site_type_symbol
_atom_site_fract_x
_atom_site_fract_y
_atom_site_fract_z
_atom_site_U_iso_or_equiv
_atom_site_adp_type
_atom_site_occupancy
_atom_site_symmetry_multiplicity
_atom_site_calc_flag
_atom_site_refinement_flags
_atom_site_disorder_assembly
_atom_site_disorder_group
N1 N 0.58057(9) 0.53714(14) 0.39329(14) 0.0215(3) Uani 1 1 d . . .
H1A H 0.6205 0.5092 0.3094 0.026 Uiso 1 1 calc R . .
H1B H 0.6010 0.6388 0.4275 0.026 Uiso 1 1 calc R . .
C9 C 0.60229(11) 0.42162(18) 0.52872(17) 0.0229(3) Uani 1 1 d . . .
H9A H 0.6787 0.4268 0.5682 0.027 Uiso 1 1 calc R . .
H9B H 0.5865 0.3108 0.4898 0.027 Uiso 1 1 calc R . .
C10 C 0.46561(11) 0.53909(18) 0.33433(16) 0.0233(3) Uani 1 1 d . . .
H10A H 0.4449 0.4325 0.2884 0.028 Uiso 1 1 calc R . .
H10B H 0.4534 0.6205 0.2475 0.028 Uiso 1 1 calc R . .
O1 O 0.68652(9) 0.44415(13) 0.15067(13) 0.0319(3) Uani 1 1 d . . .
O2 O 0.62669(8) 0.67210(13) 0.03543(13) 0.0270(3) Uani 1 1 d . . .
C1 C 0.68620(11) 0.55063(17) 0.04248(16) 0.0205(3) Uani 1 1 d . . .
C2 C 0.76381(10) 0.52718(17) -0.08537(16) 0.0191(3) Uani 1 1 d . . .
C3 C 0.80947(11) 0.37699(18) -0.10639(17) 0.0234(3) Uani 1 1 d . . .
H3 H 0.7924 0.2897 -0.0389 0.028 Uiso 1 1 calc R . .
C4 C 0.87975(12) 0.35328(18) -0.22507(18) 0.0245(3) Uani 1 1 d . . .
H4 H 0.9088 0.2491 -0.2394 0.029 Uiso 1 1 calc R . .
C5 C 0.90855(11) 0.47943(17) -0.32354(16) 0.0208(3) Uani 1 1 d . . .
C6 C 0.86296(11) 0.63098(17) -0.30086(17) 0.0229(3) Uani 1 1 d . . .
H6 H 0.8815 0.7192 -0.3659 0.027 Uiso 1 1 calc R . .
C7 C 0.79116(11) 0.65345(17) -0.18466(17) 0.0221(3) Uani 1 1 d . . .
H7 H 0.7601 0.7566 -0.1725 0.026 Uiso 1 1 calc R . .
C8 C 0.98404(12) 0.44790(18) -0.44611(17) 0.0238(3) Uani 1 1 d . . .
H8 H 1.0130 0.3423 -0.4486 0.029 Uiso 1 1 calc R . .

loop_
_atom_site_aniso_label
_atom_site_aniso_U_11
_atom_site_aniso_U_22
_atom_site_aniso_U_33
_atom_site_aniso_U_23
_atom_site_aniso_U_13
_atom_site_aniso_U_12
N1 0.0237(6) 0.0227(6) 0.0195(6) -0.0023(4) 0.0104(4) -0.0033(5)
C9 0.0220(7) 0.0241(7) 0.0229(7) 0.0002(5) 0.0045(5) 0.0025(5)
C10 0.0266(7) 0.0270(7) 0.0167(6) 0.0018(5) 0.0045(5) -0.0007(6)
O1 0.0436(7) 0.0290(6) 0.0263(6) 0.0076(4) 0.0215(5) 0.0105(5)
O2 0.0295(5) 0.0253(5) 0.0279(5) 0.0032(4) 0.0135(4) 0.0067(4)
C1 0.0222(7) 0.0229(7) 0.0174(6) -0.0014(5) 0.0070(5) -0.0001(5)
C2 0.0192(6) 0.0232(7) 0.0156(6) -0.0006(5) 0.0050(5) 0.0005(5)
C3 0.0280(7) 0.0221(7) 0.0215(7) 0.0039(5) 0.0103(5) 0.0016(5)
C4 0.0272(7) 0.0231(7) 0.0245(7) 0.0009(5) 0.0100(6) 0.0055(5)
C5 0.0203(6) 0.0257(7) 0.0173(6) -0.0006(5) 0.0065(5) 0.0007(5)
C6 0.0260(7) 0.0228(7) 0.0210(7) 0.0039(5) 0.0095(5) 0.0013(5)
C7 0.0238(7) 0.0218(7) 0.0217(7) 0.0009(5) 0.0079(5) 0.0034(5)
C8 0.0251(7) 0.0260(7) 0.0215(7) -0.0009(5) 0.0100(5) 0.0041(5)

loop_
_atom_type_symbol
_atom_type_description
_atom_type_scat_dispersion_real
_atom_type_scat_dispersion_imag
_atom_type_scat_source
C C 0.0033 0.0016 'International Tables Vol C Tables 4.2.6.8 and 6.1.1.4'
H H 0.0000 0.0000 'International Tables Vol C Tables 4.2.6.8 and 6.1.1.4'
N N 0.0061 0.0033 'International Tables Vol C Tables 4.2.6.8 and 6.1.1.4'
O O 0.0106 0.0060 'International Tables Vol C Tables 4.2.6.8 and 6.1.1.4'

loop_
_geom_angle_atom_site_label_1
_geom_angle_atom_site_label_2
_geom_angle_atom_site_label_3
_geom_angle
_geom_angle_site_symmetry_1
_geom_angle_site_symmetry_3
_geom_angle_publ_flag
C9 N1 C10 111.64(11) . . ?
N1 C9 C10 110.36(11) . 3_666 ?
N1 C10 C9 110.45(11) . 3_666 ?
O2 C1 O1 124.40(12) . . ?
O2 C1 C2 119.22(12) . . ?
O1 C1 C2 116.38(12) . . ?
C3 C2 C7 118.49(12) . . ?
C3 C2 C1 120.05(12) . . ?
C7 C2 C1 121.46(12) . . ?
C4 C3 C2 120.61(13) . . ?
C3 C4 C5 121.25(13) . . ?
C4 C5 C6 117.88(12) . . ?
C4 C5 C8 118.96(13) . . ?
C6 C5 C8 123.16(13) . . ?
C7 C6 C5 120.72(13) . . ?
C6 C7 C2 121.03(13) . . ?
C8 C8 C5 126.59(18) 3_764 . ?

loop_
_geom_bond_atom_site_label_1
_geom_bond_atom_site_label_2
_geom_bond_distance
_geom_bond_site_symmetry_2
_geom_bond_publ_flag
N1 C9 1.4842(18) . ?
N1 C10 1.4867(18) . ?
C9 C10 1.5101(19) 3_666 ?
C10 C9 1.5101(19) 3_666 ?
O1 C1 1.2587(17) . ?
O2 C1 1.2541(17) . ?
C1 C2 1.5101(17) . ?
C2 C3 1.390(2) . ?
C2 C7 1.3929(19) . ?
C3 C4 1.3885(18) . ?
C4 C5 1.394(2) . ?
C5 C6 1.402(2) . ?
C5 C8 1.4689(18) . ?
C6 C7 1.3850(18) . ?
C8 C8 1.329(3) 3_764 ?

loop_
_geom_hbond_atom_site_label_D
_geom_hbond_atom_site_label_H
_geom_hbond_atom_site_label_A
_geom_hbond_distance_DH
_geom_hbond_distance_HA
_geom_hbond_distance_DA
_geom_hbond_angle_DHA
_geom_hbond_site_symmetry_A
N1 H1A O1 0.92 1.70 2.6167(15) 174.9 .
N1 H1A O2 0.92 2.65 3.2652(15) 125.1 .
N1 H1B O2 0.92 1.82 2.7273(16) 167.2 4_576
